data_2015976
loop_
_publ_author_name
'Yanko Moreno'
'Patricio Hermosilla'
'Mar\'ia Teresa Garland'
'Octavio Pe\~na'
'Ricardo Baggio'

_publ_section_title
;
 Two polymorphic forms of a mixed zinc/copper biquinoline
 dihydrogenphosphate
;
_journal_coeditor_code FA3081
_journal_issue 6
_journal_name_full 'Acta Crystallographica Section C'
_journal_page_first m249
_journal_page_last m252
_journal_paper_doi 10.1107/S0108270107020033
_journal_volume 63
_journal_year 2007
_chemical_formula_iupac '[Zn0.88 Cu0.12 (H2 P O4)2 (C18 H12 N2)]'
_chemical_formula_moiety 'C18 H16 Cu0.12 N2 O8 P2 Zn0.88'
_chemical_formula_sum 'C18 H16 Cu0.12 N2 O8 P2 Zn0.88'
_chemical_formula_weight 515.42
_chemical_name_systematic
;
(2,2'-biquinoline-\k^2^N,N')bis(dihydrogenphosphato-\kO)copper(II)/zinc(II)
(0.88/0.12)
;
_space_group_IT_number 2
_symmetry_cell_setting triclinic
_symmetry_space_group_name_Hall '-P 1'
_symmetry_space_group_name_H-M 'P -1'
_atom_sites_solution_hydrogens geom
_atom_sites_solution_primary direct
_atom_sites_solution_secondary difmap
_audit_creation_method SHELXL-97
_cell_angle_alpha 91.787(2)
_cell_angle_beta 91.722(2)
_cell_angle_gamma 106.632(3)
_cell_formula_units_Z 2
_cell_length_a 7.8089(12)
_cell_length_b 10.5225(17)
_cell_length_c 12.3618(19)
_cell_measurement_reflns_used 4467
_cell_measurement_temperature 298(2)
_cell_measurement_theta_max 25.12
_cell_measurement_theta_min 3.67
_cell_volume 972.0(3)
_computing_cell_refinement 'SAINT-NT (Bruker, 2000)'
_computing_data_collection 'SMART-NT (Bruker, 2001)'
_computing_data_reduction SAINT-NT
_computing_molecular_graphics 'SHELXTL-NT (Sheldrick, 2000)'
_computing_publication_material 'SHELXTL-NT (Sheldrick, 2000) and PLATON (Spek, 2003)'
_computing_structure_refinement 'SHELXL97 (Sheldrick, 1997)'
_computing_structure_solution 'SHELXS97 (Sheldrick, 1997)'
_diffrn_ambient_temperature 298(2)
_diffrn_measured_fraction_theta_full 0.994
_diffrn_measured_fraction_theta_max 0.886
_diffrn_measurement_device_type 'Bruker SMART CCD area-detector'
_diffrn_measurement_method 'phi and omega scans'
_diffrn_radiation_monochromator graphite
_diffrn_radiation_source 'fine-focus sealed tube'
_diffrn_radiation_type MoK\a
_diffrn_radiation_wavelength 0.71073
_diffrn_reflns_av_R_equivalents 0.0254
_diffrn_reflns_av_sigmaI/netI 0.0456
_diffrn_reflns_limit_h_max 9
_diffrn_reflns_limit_h_min -10
_diffrn_reflns_limit_k_max 13
_diffrn_reflns_limit_k_min -13
_diffrn_reflns_limit_l_max 15
_diffrn_reflns_limit_l_min -16
_diffrn_reflns_number 7214
_diffrn_reflns_theta_full 25.00
_diffrn_reflns_theta_max 28.12
_diffrn_reflns_theta_min 1.65
_diffrn_standards_number 0
_exptl_absorpt_coefficient_mu 1.464
_exptl_absorpt_correction_T_max 0.89
_exptl_absorpt_correction_T_min 0.79
_exptl_absorpt_correction_type multi-scan
_exptl_absorpt_process_details '(SADABS; Sheldrick, 2001)'
_exptl_crystal_colour orange
_exptl_crystal_density_diffrn 1.761
_exptl_crystal_density_method 'not measured'
_exptl_crystal_description blocks
_exptl_crystal_F_000 523.8
_exptl_crystal_size_max 0.26
_exptl_crystal_size_mid 0.12
_exptl_crystal_size_min 0.08
_refine_diff_density_max 0.684
_refine_diff_density_min -0.376
_refine_ls_extinction_method none
_refine_ls_goodness_of_fit_ref 1.137
_refine_ls_hydrogen_treatment mixed
_refine_ls_matrix_type full
_refine_ls_number_parameters 292
_refine_ls_number_reflns 4216
_refine_ls_number_restraints 4
_refine_ls_restrained_S_all 1.137
_refine_ls_R_factor_all 0.0688
_refine_ls_R_factor_gt 0.0573
_refine_ls_shift/su_max 0.009
_refine_ls_shift/su_mean 0.002
_refine_ls_structure_factor_coef Fsqd
_refine_ls_weighting_details 'calc w=1/[\s^2^(Fo^2^)+(0.0585P)^2^+0.6420P] where P=(Fo^2^+2Fc^2^)/3'
_refine_ls_weighting_scheme calc
_refine_ls_wR_factor_gt 0.1299
_refine_ls_wR_factor_ref 0.1356
_reflns_number_gt 3529
_reflns_number_total 4216
_reflns_threshold_expression I>2\s(I)
_cod_data_source_file fa3081.cif
_cod_data_source_block I
_cod_original_sg_symbol_H-M ' P -1 '
_cod_database_code 2015976
_cod_database_fobs_code 2015976

loop_
_symmetry_equiv_pos_as_xyz
'x, y, z'
'-x, -y, -z'

loop_
_atom_site_type_symbol
_atom_site_label
_atom_site_fract_x
_atom_site_fract_y
_atom_site_fract_z
_atom_site_U_iso_or_equiv
_atom_site_adp_type
_atom_site_calc_flag
_atom_site_refinement_flags
_atom_site_occupancy
Zn Zn1 0.46617(5) 0.77449(3) 0.27694(3) 0.03122(10) Uani d P 0.88
Cu Cu1 0.46617(5) 0.77449(3) 0.27694(3) 0.03122(10) Uani d P 0.12
P P1 0.14005(11) 0.52919(8) 0.35059(7) 0.02984(19) Uani d . 1
P P2 0.60503(11) 0.55989(8) 0.16354(7) 0.0330(2) Uani d . 1
O O1 0.2544(4) 0.6637(3) 0.3266(3) 0.0650(9) Uani d . 1
O O2 -0.0510(3) 0.5230(2) 0.36773(18) 0.0390(6) Uani d . 1
O O3 0.1484(3) 0.4287(2) 0.2576(2) 0.0443(7) Uani d D 1
H H3P 0.240(3) 0.458(4) 0.224(2) 0.053 Uiso d D 1
O O4 0.2181(3) 0.4792(3) 0.4517(2) 0.0571(8) Uani d D 1
H H4P 0.164(4) 0.481(4) 0.5083(19) 0.069 Uiso d D 1
O O5 0.6316(4) 0.6855(3) 0.2305(3) 0.0671(9) Uani d . 1
O O6 0.4151(3) 0.4854(3) 0.13092(19) 0.0426(6) Uani d . 1
O O7 0.7153(4) 0.5987(4) 0.0621(2) 0.0735(11) Uani d D 1
H H7P 0.664(5) 0.569(5) 0.002(2) 0.088 Uiso d D 1
O O8 0.6866(4) 0.4649(2) 0.2257(2) 0.0547(8) Uani d D 1
H H8P 0.768(3) 0.501(4) 0.271(2) 0.066 Uiso d D 1
N N1 0.4098(3) 0.9084(2) 0.1772(2) 0.0290(6) Uani d . 1
N N2 0.5996(3) 0.9419(2) 0.3623(2) 0.0279(6) Uani d . 1
C C1 0.2997(4) 0.8804(3) 0.0857(3) 0.0303(7) Uani d . 1
C C2 0.2188(5) 0.7476(3) 0.0512(3) 0.0389(9) Uani d . 1
H H2 0.2386 0.6789 0.0906 0.047 Uiso calc R 1
C C3 0.1114(5) 0.7203(4) -0.0400(3) 0.0428(9) Uani d . 1
H H3 0.0587 0.6325 -0.0634 0.051 Uiso calc R 1
C C4 0.0789(5) 0.8228(4) -0.0993(3) 0.0432(9) Uani d . 1
H H4 0.0047 0.8025 -0.1615 0.052 Uiso calc R 1
C C5 0.1548(5) 0.9516(4) -0.0668(3) 0.0394(8) Uani d . 1
H H5 0.1319 1.0187 -0.1068 0.047 Uiso calc R 1
C C6 0.2676(4) 0.9844(3) 0.0267(3) 0.0332(8) Uani d . 1
C C7 0.3508(4) 1.1158(3) 0.0647(3) 0.0358(8) Uani d . 1
H H7 0.3310 1.1861 0.0275 0.043 Uiso calc R 1
C C8 0.4592(4) 1.1406(3) 0.1550(3) 0.0338(8) Uani d . 1
H H8 0.5136 1.2274 0.1803 0.041 Uiso calc R 1
C C9 0.4887(4) 1.0328(3) 0.2101(2) 0.0268(7) Uani d . 1
C C10 0.6037(4) 1.0530(3) 0.3113(2) 0.0289(7) Uani d . 1
C C11 0.7073(5) 1.1776(3) 0.3504(3) 0.0342(8) Uani d . 1
H H11 0.7112 1.2529 0.3119 0.041 Uiso calc R 1
C C12 0.8028(4) 1.1876(3) 0.4457(3) 0.0349(8) Uani d . 1
H H12 0.8731 1.2703 0.4724 0.042 Uiso calc R 1
C C13 0.7961(4) 1.0742(3) 0.5041(3) 0.0299(7) Uani d . 1
C C14 0.8882(4) 1.0785(4) 0.6058(3) 0.0387(8) Uani d . 1
H H14 0.9565 1.1594 0.6370 0.046 Uiso calc R 1
C C15 0.8765(5) 0.9656(4) 0.6567(3) 0.0428(9) Uani d . 1
H H15 0.9368 0.9693 0.7233 0.051 Uiso calc R 1
C C16 0.7747(5) 0.8414(4) 0.6113(3) 0.0431(9) Uani d . 1
H H16 0.7689 0.7645 0.6479 0.052 Uiso calc R 1
C C17 0.6852(5) 0.8336(3) 0.5144(3) 0.0362(8) Uani d . 1
H H17 0.6186 0.7515 0.4845 0.043 Uiso calc R 1
C C18 0.6931(4) 0.9498(3) 0.4592(3) 0.0306(7) Uani d . 1

loop_
_atom_site_aniso_label
_atom_site_aniso_U_11
_atom_site_aniso_U_22
_atom_site_aniso_U_33
_atom_site_aniso_U_12
_atom_site_aniso_U_13
_atom_site_aniso_U_23
Zn1 0.0376(2) 0.01878(17) 0.0348(2) 0.00407(15) 0.00184(16) 0.00067(14)
Cu1 0.0376(2) 0.01878(17) 0.0348(2) 0.00407(15) 0.00184(16) 0.00067(14)
P1 0.0331(4) 0.0246(4) 0.0290(4) 0.0032(3) 0.0069(3) 0.0008(3)
P2 0.0344(4) 0.0294(4) 0.0362(4) 0.0114(3) -0.0005(4) -0.0020(3)
O1 0.0725(17) 0.0282(13) 0.088(2) -0.0006(13) 0.0463(16) -0.0014(13)
O2 0.0366(12) 0.0513(14) 0.0304(11) 0.0141(11) 0.0031(10) 0.0068(10)
O3 0.0474(14) 0.0360(13) 0.0408(13) -0.0019(11) 0.0143(11) -0.0104(11)
O4 0.0470(13) 0.102(2) 0.0338(13) 0.0386(14) 0.0060(11) 0.0071(14)
O5 0.0533(15) 0.0484(15) 0.104(2) 0.0269(12) -0.0166(16) -0.0342(15)
O6 0.0345(12) 0.0568(15) 0.0338(12) 0.0093(11) 0.0032(10) -0.0062(11)
O7 0.0463(16) 0.110(3) 0.0424(16) -0.0131(17) -0.0022(13) 0.0121(17)
O8 0.0660(17) 0.0316(13) 0.0625(17) 0.0108(12) -0.0282(14) 0.0007(12)
N1 0.0333(13) 0.0232(12) 0.0289(13) 0.0055(11) 0.0017(11) 0.0011(10)
N2 0.0320(13) 0.0222(12) 0.0293(13) 0.0075(10) 0.0022(11) -0.0006(10)
C1 0.0289(14) 0.0327(16) 0.0288(15) 0.0084(13) 0.0026(13) 0.0001(13)
C2 0.0475(19) 0.0272(16) 0.0371(18) 0.0030(15) 0.0003(16) 0.0029(14)
C3 0.0406(19) 0.0380(19) 0.0425(19) 0.0010(16) -0.0028(16) -0.0075(16)
C4 0.0379(18) 0.055(2) 0.0361(18) 0.0139(16) -0.0074(15) -0.0029(16)
C5 0.0393(17) 0.0454(19) 0.0354(18) 0.0154(15) -0.0036(15) 0.0043(15)
C6 0.0327(15) 0.0356(17) 0.0319(16) 0.0103(14) 0.0060(13) 0.0019(13)
C7 0.0417(17) 0.0291(15) 0.0410(18) 0.0165(14) 0.0044(15) 0.0067(14)
C8 0.0434(17) 0.0229(15) 0.0352(17) 0.0093(13) 0.0037(14) 0.0027(13)
C9 0.0312(14) 0.0229(14) 0.0258(14) 0.0066(12) 0.0043(12) 0.0003(11)
C10 0.0326(15) 0.0254(14) 0.0292(15) 0.0083(12) 0.0081(13) 0.0006(12)
C11 0.0456(18) 0.0226(15) 0.0327(16) 0.0072(14) 0.0023(14) 0.0005(12)
C12 0.0380(17) 0.0244(15) 0.0394(18) 0.0041(13) 0.0063(15) -0.0038(13)
C13 0.0321(15) 0.0281(15) 0.0292(15) 0.0081(13) 0.0049(13) -0.0042(12)
C14 0.0349(16) 0.0407(18) 0.0404(19) 0.0122(15) -0.0011(15) -0.0087(15)
C15 0.0407(17) 0.055(2) 0.0377(19) 0.0230(16) -0.0042(15) -0.0005(16)
C16 0.0485(19) 0.0427(19) 0.044(2) 0.0217(16) 0.0058(17) 0.0111(16)
C17 0.0410(17) 0.0282(16) 0.0404(18) 0.0110(14) 0.0017(15) 0.0042(14)
C18 0.0278(14) 0.0305(16) 0.0341(16) 0.0094(13) 0.0057(13) 0.0004(13)

loop_
_atom_type_symbol
_atom_type_description
_atom_type_scat_dispersion_real
_atom_type_scat_dispersion_imag
_atom_type_scat_source
C C 0.0033 0.0016 'International Tables Vol C Tables 4.2.6.8 and 6.1.1.4'
H H 0.0000 0.0000 'International Tables Vol C Tables 4.2.6.8 and 6.1.1.4'
N N 0.0061 0.0033 'International Tables Vol C Tables 4.2.6.8 and 6.1.1.4'
O O 0.0106 0.0060 'International Tables Vol C Tables 4.2.6.8 and 6.1.1.4'
P P 0.1023 0.0942 'International Tables Vol C Tables 4.2.6.8 and 6.1.1.4'
Cu Cu 0.3201 1.2651 'International Tables Vol C Tables 4.2.6.8 and 6.1.1.4'

loop_
_geom_angle_atom_site_label_1
_geom_angle_atom_site_label_2
_geom_angle_atom_site_label_3
_geom_angle
O1 Zn1 O5 114.53(13)
O1 Zn1 N2 120.53(11)
O5 Zn1 N2 108.98(11)
O1 Zn1 N1 109.71(13)
O5 Zn1 N1 117.75(13)
N2 Zn1 N1 81.62(10)
O1 P1 O2 113.76(16)
O1 P1 O4 109.63(18)
O2 P1 O4 109.32(14)
O1 P1 O3 109.80(15)
O2 P1 O3 109.34(14)
O4 P1 O3 104.59(16)
O5 P2 O6 116.24(16)
O5 P2 O7 106.2(2)
O6 P2 O7 110.10(15)
O5 P2 O8 109.25(17)
O6 P2 O8 107.69(15)
O7 P2 O8 107.0(2)
P1 O1 Zn1 150.5(2)
P1 O3 H3P 110(3)
P1 O4 H4P 116(3)
P2 O5 Zn1 131.04(18)
P2 O7 H7P 117(3)
P2 O8 H8P 116(3)
C9 N1 C1 120.6(3)
C9 N1 Zn1 112.9(2)
C1 N1 Zn1 126.5(2)
C10 N2 C18 119.7(3)
C10 N2 Zn1 113.5(2)
C18 N2 Zn1 126.6(2)
N1 C1 C2 119.7(3)
N1 C1 C6 120.1(3)
C2 C1 C6 120.2(3)
C3 C2 C1 119.5(3)
C3 C2 H2 120.2
C1 C2 H2 120.2
C2 C3 C4 120.8(3)
C2 C3 H3 119.6
C4 C3 H3 119.6
C5 C4 C3 120.6(3)
C5 C4 H4 119.7
C3 C4 H4 119.7
C4 C5 C6 120.6(3)
C4 C5 H5 119.7
C6 C5 H5 119.7
C5 C6 C7 123.5(3)
C5 C6 C1 118.4(3)
C7 C6 C1 118.2(3)
C8 C7 C6 120.5(3)
C8 C7 H7 119.8
C6 C7 H7 119.8
C7 C8 C9 119.0(3)
C7 C8 H8 120.5
C9 C8 H8 120.5
N1 C9 C8 121.7(3)
N1 C9 C10 116.5(3)
C8 C9 C10 121.8(3)
N2 C10 C11 122.2(3)
N2 C10 C9 114.9(3)
C11 C10 C9 122.9(3)
C12 C11 C10 119.0(3)
C12 C11 H11 120.5
C10 C11 H11 120.5
C11 C12 C13 120.5(3)
C11 C12 H12 119.7
C13 C12 H12 119.7
C12 C13 C18 118.2(3)
C12 C13 C14 123.3(3)
C18 C13 C14 118.5(3)
C15 C14 C13 119.9(3)
C15 C14 H14 120.0
C13 C14 H14 120.0
C14 C15 C16 121.4(3)
C14 C15 H15 119.3
C16 C15 H15 119.3
C17 C16 C15 120.3(3)
C17 C16 H16 119.9
C15 C16 H16 119.9
C16 C17 C18 119.9(3)
C16 C17 H17 120.0
C18 C17 H17 120.0
N2 C18 C17 119.8(3)
N2 C18 C13 120.2(3)
C17 C18 C13 120.0(3)

loop_
_geom_bond_atom_site_label_1
_geom_bond_atom_site_label_2
_geom_bond_distance
_geom_bond_publ_flag
Zn1 O1 1.863(3) y
Zn1 O5 1.892(3) y
Zn1 N2 2.017(2) y
Zn1 N1 2.033(3) y
P1 O1 1.486(3) y
P1 O2 1.496(2) y
P1 O4 1.546(3) y
P1 O3 1.553(2) y
P2 O5 1.496(3) y
P2 O6 1.502(2) y
P2 O7 1.542(3) y
P2 O8 1.542(3) y
O3 H3P 0.82(3) ?
O4 H4P 0.83(3) ?
O7 H7P 0.84(3) ?
O8 H8P 0.83(3) ?
N1 C9 1.322(4) ?
N1 C1 1.371(4) ?
N2 C10 1.339(4) ?
N2 C18 1.372(4) ?
C1 C2 1.405(4) ?
C1 C6 1.410(5) ?
C2 C3 1.357(5) ?
C2 H2 0.9300 ?
C3 C4 1.400(5) ?
C3 H3 0.9300 ?
C4 C5 1.357(5) ?
C4 H4 0.9300 ?
C5 C6 1.404(5) ?
C5 H5 0.9300 ?
C6 C7 1.408(5) ?
C7 C8 1.352(5) ?
C7 H7 0.9300 ?
C8 C9 1.412(4) ?
C8 H8 0.9300 ?
C9 C10 1.490(4) ?
C10 C11 1.392(4) ?
C11 C12 1.360(5) ?
C11 H11 0.9300 ?
C12 C13 1.402(5) ?
C12 H12 0.9300 ?
C13 C18 1.412(4) ?
C13 C14 1.423(5) ?
C14 C15 1.344(5) ?
C14 H14 0.9300 ?
C15 C16 1.409(5) ?
C15 H15 0.9300 ?
C16 C17 1.357(5) ?
C16 H16 0.9300 ?
C17 C18 1.405(5) ?
C17 H17 0.9300 ?

loop_
_geom_hbond_atom_site_label_D
_geom_hbond_atom_site_label_H
_geom_hbond_atom_site_label_A
_geom_hbond_site_symmetry_A
_geom_hbond_distance_DH
_geom_hbond_distance_HA
_geom_hbond_distance_DA
_geom_hbond_angle_DHA
O3 H3P O6 . 0.82(3) 1.78(2) 2.586(3) 166(4)
O4 H4P O2 2_566 0.83(3) 1.79(2) 2.616(3) 177(5)
O7 H7P O6 2_665 0.84(3) 1.75(2) 2.592(4) 173(4)
O8 H8P O2 1_655 0.83(3) 1.78(2) 2.580(3) 161(4)

loop_
_geom_torsion_atom_site_label_1
_geom_torsion_atom_site_label_2
_geom_torsion_atom_site_label_3
_geom_torsion_atom_site_label_4
_geom_torsion
O2 P1 O1 Zn1 -165.1(4)
O4 P1 O1 Zn1 72.2(5)
O3 P1 O1 Zn1 -42.2(5)
O5 Zn1 O1 P1 0.4(5)
N2 Zn1 O1 P1 -132.8(4)
N1 Zn1 O1 P1 135.4(4)
O6 P2 O5 Zn1 -3.7(4)
O7 P2 O5 Zn1 119.2(3)
O8 P2 O5 Zn1 -125.7(3)
O1 Zn1 O5 P2 43.0(3)
N2 Zn1 O5 P2 -178.6(3)
N1 Zn1 O5 P2 -88.2(3)
O1 Zn1 N1 C9 122.5(2)
O5 Zn1 N1 C9 -104.2(2)
N2 Zn1 N1 C9 2.9(2)
O1 Zn1 N1 C1 -56.0(3)
O5 Zn1 N1 C1 77.4(3)
N2 Zn1 N1 C1 -175.5(3)
O1 Zn1 N2 C10 -114.3(2)
O5 Zn1 N2 C10 110.3(2)
N1 Zn1 N2 C10 -6.3(2)
O1 Zn1 N2 C18 71.0(3)
O5 Zn1 N2 C18 -64.5(3)
N1 Zn1 N2 C18 178.9(3)
C9 N1 C1 C2 179.2(3)
Zn1 N1 C1 C2 -2.4(4)
C9 N1 C1 C6 -0.9(5)
Zn1 N1 C1 C6 177.4(2)
N1 C1 C2 C3 -179.3(3)
C6 C1 C2 C3 0.8(5)
C1 C2 C3 C4 -0.7(6)
C2 C3 C4 C5 0.2(6)
C3 C4 C5 C6 0.2(6)
C4 C5 C6 C7 179.9(3)
C4 C5 C6 C1 0.0(5)
N1 C1 C6 C5 179.7(3)
C2 C1 C6 C5 -0.5(5)
N1 C1 C6 C7 -0.2(5)
C2 C1 C6 C7 179.6(3)
C5 C6 C7 C8 -179.4(3)
C1 C6 C7 C8 0.4(5)
C6 C7 C8 C9 0.4(5)
C1 N1 C9 C8 1.8(5)
Zn1 N1 C9 C8 -176.7(2)
C1 N1 C9 C10 179.2(3)
Zn1 N1 C9 C10 0.6(3)
C7 C8 C9 N1 -1.6(5)
C7 C8 C9 C10 -178.8(3)
C18 N2 C10 C11 3.2(5)
Zn1 N2 C10 C11 -171.9(3)
C18 N2 C10 C9 -176.5(3)
Zn1 N2 C10 C9 8.3(3)
N1 C9 C10 N2 -6.1(4)
C8 C9 C10 N2 171.3(3)
N1 C9 C10 C11 174.2(3)
C8 C9 C10 C11 -8.5(5)
N2 C10 C11 C12 -2.4(5)
C9 C10 C11 C12 177.3(3)
C10 C11 C12 C13 -0.4(5)
C11 C12 C13 C18 2.3(5)
C11 C12 C13 C14 -177.9(3)
C12 C13 C14 C15 -179.5(3)
C18 C13 C14 C15 0.3(5)
C13 C14 C15 C16 0.2(5)
C14 C15 C16 C17 -0.2(6)
C15 C16 C17 C18 -0.3(5)
C10 N2 C18 C17 178.3(3)
Zn1 N2 C18 C17 -7.3(4)
C10 N2 C18 C13 -1.3(4)
Zn1 N2 C18 C13 173.2(2)
C16 C17 C18 N2 -178.7(3)
C16 C17 C18 C13 0.8(5)
C12 C13 C18 N2 -1.5(5)
C14 C13 C18 N2 178.7(3)
C12 C13 C18 C17 179.0(3)
C14 C13 C18 C17 -0.8(5)
